data_2209211
loop_
_publ_author_name
'Begley, William J.'
'Rajeswaran, Manju'

_publ_section_title
;
 Hexakis(\m-quinolin-8-olato)hexalithium(I)]: a centrosymmetric doubly
 stacked trimer
;
_journal_coeditor_code HK2033
_journal_issue 6
_journal_name_full 'Acta Crystallographica Section E'
_journal_page_first m1200
_journal_page_last m1202
_journal_paper_doi 10.1107/S1600536806015601
_journal_volume 62
_journal_year 2006
_chemical_formula_iupac '[Li6 (C9 H6 N O)6]'
_chemical_formula_moiety 'C54 H36 Li6 N6 O6'
_chemical_formula_sum 'C54 H36 Li6 N6 O6'
_chemical_formula_weight 906.54
_chemical_name_common Liq
_chemical_name_systematic
;
cyclo-Tris(\m-quinolin-8-olato)trilithium(I)
;
_space_group_IT_number 2
_symmetry_cell_setting triclinic
_symmetry_space_group_name_Hall '-P 1'
_symmetry_space_group_name_H-M 'P -1'
_atom_sites_solution_hydrogens geom
_atom_sites_solution_primary direct
_atom_sites_solution_secondary difmap
_audit_creation_method SHELXL-97
_cell_angle_alpha 63.0430(10)
_cell_angle_beta 74.0890(10)
_cell_angle_gamma 77.3570(10)
_cell_formula_units_Z 1
_cell_length_a 9.6725(3)
_cell_length_b 11.765(4)
_cell_length_c 11.8623(4)
_cell_measurement_reflns_used 9226
_cell_measurement_temperature 296(2)
_cell_measurement_theta_max 27.485
_cell_measurement_theta_min 0.998
_cell_volume 1150.1(4)
_computing_cell_refinement
;
DENZO and SCALEPACK (Otwinowski & Minor, 1997)'
;
_computing_data_collection 'COLLECT (Nonius, 2000)'
_computing_data_reduction 'DENZO and SCALEPACK'
_computing_molecular_graphics
;
SHELXTL and Materials Studio (Accelrys, 2002)
;
_computing_publication_material SHELXTL
_computing_structure_refinement SHELXTL
_computing_structure_solution 'SHELXTL (Bruker, 2001)'
_diffrn_ambient_temperature 296(2)
_diffrn_detector_area_resol_mean 9
_diffrn_measured_fraction_theta_full 0.987
_diffrn_measured_fraction_theta_max 0.987
_diffrn_measurement_device_type 'Nonius Kappa CCD'
_diffrn_measurement_method \w
_diffrn_radiation_monochromator graphite
_diffrn_radiation_source 'fine-focus sealed tube'
_diffrn_radiation_type MoK\a
_diffrn_radiation_wavelength 0.71073
_diffrn_reflns_av_R_equivalents 0.1076
_diffrn_reflns_av_sigmaI/netI 0.0892
_diffrn_reflns_limit_h_max 12
_diffrn_reflns_limit_h_min -12
_diffrn_reflns_limit_k_max 15
_diffrn_reflns_limit_k_min -15
_diffrn_reflns_limit_l_max 15
_diffrn_reflns_limit_l_min -15
_diffrn_reflns_number 20408
_diffrn_reflns_theta_full 27.59
_diffrn_reflns_theta_max 27.59
_diffrn_reflns_theta_min 4.11
_exptl_absorpt_coefficient_mu 0.084
_exptl_absorpt_correction_T_max 0.987
_exptl_absorpt_correction_T_min 0.697
_exptl_absorpt_correction_type multi-scan
_exptl_absorpt_process_details '(SORTAV; Blessing, 1995)'
_exptl_crystal_colour yellow
_exptl_crystal_density_diffrn 1.309
_exptl_crystal_density_method 'not measured'
_exptl_crystal_description plate
_exptl_crystal_F_000 468
_exptl_crystal_size_max 0.76
_exptl_crystal_size_mid 0.45
_exptl_crystal_size_min 0.05
_refine_diff_density_max 0.185
_refine_diff_density_min -0.238
_refine_ls_extinction_method none
_refine_ls_goodness_of_fit_ref 1.027
_refine_ls_hydrogen_treatment constr
_refine_ls_matrix_type full
_refine_ls_number_parameters 325
_refine_ls_number_reflns 5275
_refine_ls_number_restraints 0
_refine_ls_restrained_S_all 1.027
_refine_ls_R_factor_all 0.1374
_refine_ls_R_factor_gt 0.0606
_refine_ls_shift/su_max 0.000
_refine_ls_shift/su_mean 0.000
_refine_ls_structure_factor_coef Fsqd
_refine_ls_weighting_details 'calc w=1/[\s^2^(Fo^2^)+(0.0983P)^2^] where P=(Fo^2^+2Fc^2^)/3'
_refine_ls_weighting_scheme calc
_refine_ls_wR_factor_gt 0.1534
_refine_ls_wR_factor_ref 0.1910
_reflns_number_gt 2683
_reflns_number_total 5275
_reflns_threshold_expression I>2\s(I)
_cod_data_source_file hk2033.cif
_cod_data_source_block I
_cod_depositor_comments
;

2019-10-14
Z value and formula fixed to values more according to usual
chemical conventions.                 miguel
;
_cod_original_formula_sum 'C27 H18 Li3 N3 O3'
_cod_original_formula_weight 453.27
_cod_original_formula_moiety 'C27 H18 Li3 N3 O3'
_cod_original_formula_iupac '[Li3 (C9 H6 N O)3]'
_cod_original_formula_units_Z 2
_cod_original_cell_volume 1150.0(4)
_cod_database_code 2209211
_cod_database_fobs_code 2209211

loop_
_symmetry_equiv_pos_as_xyz
'x, y, z'
'-x, -y, -z'

loop_
_atom_site_type_symbol
_atom_site_label
_atom_site_fract_x
_atom_site_fract_y
_atom_site_fract_z
_atom_site_U_iso_or_equiv
_atom_site_adp_type
_atom_site_calc_flag
_atom_site_refinement_flags
_atom_site_occupancy
O O1 0.13279(15) 0.44049(14) 0.34206(13) 0.0525(4) Uani d . 1
O O2 0.16845(16) 0.55865(14) 0.54821(13) 0.0544(4) Uani d . 1
O O3 -0.01466(16) 0.30751(13) 0.66942(13) 0.0546(4) Uani d . 1
N N1 0.1355(2) 0.18428(18) 0.44237(16) 0.0534(5) Uani d . 1
C C1 0.2184(2) 0.2440(2) 0.32157(18) 0.0458(5) Uani d . 1
C C2 0.2109(2) 0.3806(2) 0.2681(2) 0.0469(5) Uani d . 1
N N2 0.3805(2) 0.63742(18) 0.33723(19) 0.0586(5) Uani d . 1
N N3 0.0193(2) 0.32295(19) 0.88169(18) 0.0588(5) Uani d . 1
C C20 -0.0716(2) 0.2202(2) 0.78630(19) 0.0508(5) Uani d . 1
C C3 0.2857(3) 0.4424(2) 0.1455(2) 0.0588(6) Uani d . 1
H H3 0.2778 0.5315 0.1070 0.071 Uiso calc R 1
C C6 0.3114(2) 0.1739(2) 0.2542(2) 0.0559(6) Uani d . 1
C C10 0.3925(2) 0.64854(19) 0.4440(2) 0.0502(5) Uani d . 1
C C11 0.2790(2) 0.6056(2) 0.5554(2) 0.0518(5) Uani d . 1
C C19 -0.0596(2) 0.2302(2) 0.89885(19) 0.0520(6) Uani d . 1
C C8 0.2412(3) -0.0181(3) 0.4369(3) 0.0787(8) Uani d . 1
H H8 0.2481 -0.1072 0.4792 0.094 Uiso calc R 1
C C15 0.5101(3) 0.7004(2) 0.4433(3) 0.0657(7) Uani d . 1
C C5 0.3895(3) 0.2423(3) 0.1289(2) 0.0701(7) Uani d . 1
H H5 0.4506 0.1983 0.0826 0.084 Uiso calc R 1
C C9 0.1487(3) 0.0570(2) 0.4961(2) 0.0669(7) Uani d . 1
H H9 0.0932 0.0156 0.5778 0.080 Uiso calc R 1
C C4 0.3750(3) 0.3734(3) 0.0758(2) 0.0687(7) Uani d . 1
H H4 0.4247 0.4180 -0.0076 0.082 Uiso calc R 1
C C7 0.3199(3) 0.0396(3) 0.3186(3) 0.0737(8) Uani d . 1
H H7 0.3811 -0.0099 0.2783 0.088 Uiso calc R 1
C C21 -0.1436(3) 0.1253(2) 0.8030(3) 0.0705(7) Uani d . 1
H H21 -0.1485 0.1153 0.7308 0.085 Uiso calc R 1
C C12 0.2908(3) 0.6152(2) 0.6623(2) 0.0730(7) Uani d . 1
H H12 0.2195 0.5870 0.7367 0.088 Uiso calc R 1
C C24 -0.1278(3) 0.1470(3) 1.0225(2) 0.0706(7) Uani d . 1
C C27 0.0328(3) 0.3297(3) 0.9872(3) 0.0774(8) Uani d . 1
H H27 0.0883 0.3900 0.9776 0.093 Uiso calc R 1
C C18 0.4828(3) 0.6781(3) 0.2337(3) 0.0825(9) Uani d . 1
H H18 0.4742 0.6707 0.1612 0.099 Uiso calc R 1
C C16 0.6169(3) 0.7402(3) 0.3265(4) 0.0885(10) Uani d . 1
H H16 0.6981 0.7732 0.3222 0.106 Uiso calc R 1
C C17 0.6001(4) 0.7300(3) 0.2240(4) 0.0989(11) Uani d . 1
H H17 0.6676 0.7581 0.1469 0.119 Uiso calc R 1
C C14 0.5155(4) 0.7094(3) 0.5554(4) 0.1003(12) Uani d . 1
H H14 0.5919 0.7445 0.5570 0.120 Uiso calc R 1
C C26 -0.0329(4) 0.2498(4) 1.1120(3) 0.0995(11) Uani d . 1
H H26 -0.0206 0.2575 1.1832 0.119 Uiso calc R 1
C C13 0.4091(5) 0.6670(3) 0.6624(3) 0.0988(11) Uani d . 1
H H13 0.4146 0.6723 0.7370 0.119 Uiso calc R 1
C C23 -0.2075(4) 0.0516(3) 1.0321(3) 0.0922(10) Uani d . 1
H H23 -0.2563 -0.0028 1.1117 0.111 Uiso calc R 1
C C25 -0.1131(4) 0.1628(4) 1.1283(3) 0.1020(11) Uani d . 1
H H25 -0.1598 0.1122 1.2108 0.122 Uiso calc R 1
C C22 -0.2097(3) 0.0431(3) 0.9229(3) 0.0884(9) Uani d . 1
H H22 -0.2576 -0.0205 0.9290 0.106 Uiso calc R 1
Li Li1 0.1976(4) 0.5615(3) 0.3804(3) 0.0546(9) Uani d . 1
Li Li2 0.0182(4) 0.3229(3) 0.4963(3) 0.0521(9) Uani d . 1
Li Li3 0.0466(4) 0.4381(4) 0.6909(3) 0.0527(9) Uani d . 1

loop_
_atom_site_aniso_label
_atom_site_aniso_U_11
_atom_site_aniso_U_22
_atom_site_aniso_U_33
_atom_site_aniso_U_12
_atom_site_aniso_U_13
_atom_site_aniso_U_23
O1 0.0514(9) 0.0558(9) 0.0535(9) -0.0090(7) 0.0005(7) -0.0305(7)
O2 0.0498(9) 0.0629(9) 0.0523(9) -0.0142(7) -0.0052(7) -0.0249(7)
O3 0.0655(10) 0.0510(9) 0.0445(8) -0.0120(7) -0.0026(7) -0.0199(7)
N1 0.0537(11) 0.0599(12) 0.0519(10) -0.0073(9) -0.0108(9) -0.0273(9)
C1 0.0440(12) 0.0554(12) 0.0462(11) -0.0058(9) -0.0097(9) -0.0277(10)
C2 0.0411(12) 0.0578(13) 0.0520(12) -0.0044(9) -0.0079(9) -0.0331(10)
N2 0.0502(12) 0.0541(11) 0.0690(12) -0.0073(9) -0.0018(10) -0.0286(9)
N3 0.0538(12) 0.0682(12) 0.0575(11) -0.0002(10) -0.0105(9) -0.0323(10)
C20 0.0544(13) 0.0491(12) 0.0464(12) -0.0016(10) -0.0109(10) -0.0192(10)
C3 0.0610(15) 0.0581(13) 0.0584(14) -0.0115(11) -0.0037(11) -0.0278(11)
C6 0.0543(14) 0.0619(14) 0.0627(14) 0.0016(11) -0.0124(11) -0.0388(12)
C10 0.0404(12) 0.0386(11) 0.0695(14) -0.0035(9) -0.0148(10) -0.0190(10)
C11 0.0521(13) 0.0445(11) 0.0568(13) -0.0029(10) -0.0158(11) -0.0179(10)
C19 0.0500(13) 0.0551(13) 0.0417(11) 0.0006(10) -0.0063(9) -0.0171(10)
C8 0.095(2) 0.0513(15) 0.088(2) 0.0043(14) -0.0269(17) -0.0285(14)
C15 0.0547(15) 0.0464(13) 0.0956(19) -0.0027(11) -0.0341(15) -0.0200(13)
C5 0.0641(16) 0.0877(19) 0.0724(17) -0.0010(14) 0.0005(13) -0.0567(15)
C9 0.0789(18) 0.0577(15) 0.0585(14) -0.0131(13) -0.0155(13) -0.0160(12)
C4 0.0683(17) 0.0825(18) 0.0551(14) -0.0160(14) 0.0081(12) -0.0369(13)
C7 0.0770(19) 0.0669(17) 0.0887(19) 0.0086(14) -0.0197(15) -0.0480(15)
C21 0.0815(19) 0.0557(14) 0.0705(16) -0.0109(13) -0.0200(14) -0.0191(13)
C12 0.096(2) 0.0649(16) 0.0619(15) -0.0093(14) -0.0280(14) -0.0226(12)
C24 0.0703(17) 0.0761(17) 0.0423(13) 0.0002(14) -0.0053(11) -0.0122(12)
C27 0.0710(18) 0.099(2) 0.0838(19) 0.0074(15) -0.0280(15) -0.0570(17)
C18 0.0681(19) 0.0821(19) 0.0857(19) -0.0143(15) 0.0196(15) -0.0423(16)
C16 0.0397(15) 0.0560(15) 0.142(3) -0.0159(12) -0.0119(17) -0.0164(18)
C17 0.065(2) 0.085(2) 0.117(3) -0.0129(16) 0.0186(19) -0.035(2)
C14 0.105(3) 0.0653(18) 0.138(3) -0.0176(18) -0.076(2) -0.0170(19)
C26 0.113(3) 0.135(3) 0.0533(18) 0.016(2) -0.0275(17) -0.0484(19)
C13 0.159(4) 0.0735(19) 0.089(2) -0.007(2) -0.075(2) -0.0297(17)
C23 0.092(2) 0.0716(19) 0.0680(19) -0.0228(16) 0.0023(16) 0.0046(14)
C25 0.111(3) 0.124(3) 0.0468(16) 0.003(2) -0.0105(16) -0.0254(18)
C22 0.097(2) 0.0637(17) 0.091(2) -0.0248(16) -0.0214(18) -0.0124(16)
Li1 0.049(2) 0.052(2) 0.055(2) -0.0134(17) 0.0023(17) -0.0206(16)
Li2 0.064(2) 0.0492(19) 0.0471(19) -0.0122(17) -0.0124(17) -0.0205(16)
Li3 0.054(2) 0.063(2) 0.0425(18) -0.0083(17) -0.0044(16) -0.0259(16)

loop_
_atom_type_symbol
_atom_type_description
_atom_type_scat_dispersion_real
_atom_type_scat_dispersion_imag
_atom_type_scat_source
C C 0.0033 0.0016 'International Tables Vol C Tables 4.2.6.8 and 6.1.1.4'
H H 0.0000 0.0000 'International Tables Vol C Tables 4.2.6.8 and 6.1.1.4'
Li Li -0.0003 0.0001 'International Tables Vol C Tables 4.2.6.8 and 6.1.1.4'
N N 0.0061 0.0033 'International Tables Vol C Tables 4.2.6.8 and 6.1.1.4'
O O 0.0106 0.0060 'International Tables Vol C Tables 4.2.6.8 and 6.1.1.4'

loop_
_geom_angle_atom_site_label_1
_geom_angle_atom_site_label_2
_geom_angle_atom_site_label_3
_geom_angle_site_symmetry_1
_geom_angle_site_symmetry_3
_geom_angle
C2 O1 Li2 . . 110.58(17)
C2 O1 Li1 . . 126.77(16)
Li2 O1 Li1 . . 110.17(16)
C2 O1 Li3 . 2_566 126.05(16)
Li2 O1 Li3 . 2_566 88.68(16)
Li1 O1 Li3 . 2_566 87.34(16)
C11 O2 Li1 . . 110.00(17)
C11 O2 Li3 . . 126.27(17)
Li1 O2 Li3 . . 118.51(17)
C11 O2 Li2 . 2_566 119.77(16)
Li1 O2 Li2 . 2_566 85.07(16)
Li3 O2 Li2 . 2_566 87.11(16)
C20 O3 Li3 . . 109.02(17)
C20 O3 Li2 . . 134.12(18)
Li3 O3 Li2 . . 116.84(16)
C20 O3 Li1 . 2_566 101.32(15)
Li3 O3 Li1 . 2_566 85.41(16)
Li2 O3 Li1 . 2_566 83.89(16)
C9 N1 C1 . . 117.4(2)
C9 N1 Li2 . . 135.1(2)
C1 N1 Li2 . . 107.50(17)
N1 C1 C6 . . 122.0(2)
N1 C1 C2 . . 117.04(18)
C6 C1 C2 . . 120.92(19)
O1 C2 C3 . . 123.9(2)
O1 C2 C1 . . 118.15(18)
C3 C2 C1 . . 117.99(19)
C18 N2 C10 . . 117.5(2)
C18 N2 Li1 . . 134.8(2)
C10 N2 Li1 . . 107.67(18)
C27 N3 C19 . . 117.3(2)
C27 N3 Li3 . . 136.5(2)
C19 N3 Li3 . . 104.55(18)
O3 C20 C21 . . 123.5(2)
O3 C20 C19 . . 118.5(2)
C21 C20 C19 . . 118.0(2)
O3 C20 Li1 . 2_566 49.47(12)
C21 C20 Li1 . 2_566 105.17(18)
C19 C20 Li1 . 2_566 112.87(16)
C2 C3 C4 . . 121.3(2)
C2 C3 H3 . . 119.4
C4 C3 H3 . . 119.4
C7 C6 C5 . . 124.5(2)
C7 C6 C1 . . 116.8(2)
C5 C6 C1 . . 118.6(2)
N2 C10 C15 . . 121.3(2)
N2 C10 C11 . . 116.91(19)
C15 C10 C11 . . 121.8(2)
O2 C11 C12 . . 124.3(2)
O2 C11 C10 . . 118.4(2)
C12 C11 C10 . . 117.3(2)
N3 C19 C24 . . 122.1(2)
N3 C19 C20 . . 117.72(19)
C24 C19 C20 . . 120.2(2)
C7 C8 C9 . . 119.1(2)
C7 C8 H8 . . 120.5
C9 C8 H8 . . 120.5
C14 C15 C10 . . 118.3(3)
C14 C15 C16 . . 124.7(3)
C10 C15 C16 . . 116.9(3)
C4 C5 C6 . . 119.8(2)
C4 C5 H5 . . 120.1
C6 C5 H5 . . 120.1
N1 C9 C8 . . 123.6(2)
N1 C9 H9 . . 118.2
C8 C9 H9 . . 118.2
C5 C4 C3 . . 121.2(2)
C5 C4 H4 . . 119.4
C3 C4 H4 . . 119.4
C8 C7 C6 . . 121.0(2)
C8 C7 H7 . . 119.5
C6 C7 H7 . . 119.5
C20 C21 C22 . . 122.3(3)
C20 C21 H21 . . 118.8
C22 C21 H21 . . 118.8
C11 C12 C13 . . 121.2(3)
C11 C12 H12 . . 119.4
C13 C12 H12 . . 119.4
C25 C24 C19 . . 117.2(3)
C25 C24 C23 . . 124.2(3)
C19 C24 C23 . . 118.6(3)
N3 C27 C26 . . 122.8(3)
N3 C27 H27 . . 118.6
C26 C27 H27 . . 118.6
N2 C18 C17 . . 125.3(3)
N2 C18 H18 . . 117.3
C17 C18 H18 . . 117.3
C17 C16 C15 . . 120.1(3)
C17 C16 H16 . . 120.0
C15 C16 H16 . . 120.0
C16 C17 C18 . . 118.9(3)
C16 C17 H17 . . 120.6
C18 C17 H17 . . 120.6
C13 C14 C15 . . 120.2(3)
C13 C14 H14 . . 119.9
C15 C14 H14 . . 119.9
C25 C26 C27 . . 119.8(3)
C25 C26 H26 . . 120.1
C27 C26 H26 . . 120.1
C14 C13 C12 . . 121.2(3)
C14 C13 H13 . . 119.4
C12 C13 H13 . . 119.4
C22 C23 C24 . . 118.5(2)
C22 C23 H23 . . 120.7
C24 C23 H23 . . 120.7
C26 C25 C24 . . 120.6(3)
C26 C25 H25 . . 119.7
C24 C25 H25 . . 119.7
C23 C22 C21 . . 122.3(3)
C23 C22 H22 . . 118.9
C21 C22 H22 . . 118.9
O2 Li1 O1 . . 125.75(19)
O2 Li1 N2 . . 86.98(18)
O1 Li1 N2 . . 136.6(2)
O2 Li1 O3 . 2_566 94.71(16)
O1 Li1 O3 . 2_566 91.25(17)
N2 Li1 O3 . 2_566 116.02(18)
O2 Li1 Li2 . 2_566 49.66(12)
O1 Li1 Li2 . 2_566 113.06(18)
N2 Li1 Li2 . 2_566 109.97(18)
O3 Li1 Li2 2_566 2_566 45.18(11)
O2 Li1 C20 . 2_566 112.55(17)
O1 Li1 C20 . 2_566 97.94(17)
N2 Li1 C20 . 2_566 92.96(14)
O3 Li1 C20 2_566 2_566 29.21(8)
Li2 Li1 C20 2_566 2_566 67.95(12)
O2 Li1 Li3 . 2_566 115.05(17)
O1 Li1 Li3 . 2_566 47.20(12)
N2 Li1 Li3 . 2_566 148.65(19)
O3 Li1 Li3 2_566 2_566 44.21(12)
Li2 Li1 Li3 2_566 2_566 74.00(14)
C20 Li1 Li3 2_566 2_566 58.83(12)
O3 Li2 O1 . . 127.8(2)
O3 Li2 N1 . . 122.42(19)
O1 Li2 N1 . . 85.52(16)
O3 Li2 O2 . 2_566 96.07(17)
O1 Li2 O2 . 2_566 90.84(15)
N1 Li2 O2 . 2_566 133.27(19)
O3 Li2 Li1 . 2_566 50.93(13)
O1 Li2 Li1 . 2_566 114.13(17)
N1 Li2 Li1 . 2_566 159.4(2)
O2 Li2 Li1 2_566 2_566 45.27(12)
O3 Li2 Li3 . 2_566 117.07(18)
O1 Li2 Li3 . 2_566 46.54(11)
N1 Li2 Li3 . 2_566 119.14(17)
O2 Li2 Li3 2_566 2_566 44.52(11)
Li1 Li2 Li3 2_566 2_566 74.89(14)
O3 Li3 O2 . . 119.69(18)
O3 Li3 O1 . 2_566 95.66(17)
O2 Li3 O1 . 2_566 92.92(16)
O3 Li3 N3 . . 87.65(16)
O2 Li3 N3 . . 143.9(2)
O1 Li3 N3 2_566 . 108.41(17)
O3 Li3 Li1 . 2_566 50.38(12)
O2 Li3 Li1 . 2_566 110.08(17)
O1 Li3 Li1 2_566 2_566 45.46(12)
N3 Li3 Li1 . 2_566 105.61(17)
O3 Li3 Li2 . 2_566 111.41(17)
O2 Li3 Li2 . 2_566 48.37(12)
O1 Li3 Li2 2_566 2_566 44.78(12)
N3 Li3 Li2 . 2_566 146.44(19)
Li1 Li3 Li2 2_566 2_566 71.10(14)

loop_
_geom_bond_atom_site_label_1
_geom_bond_atom_site_label_2
_geom_bond_site_symmetry_2
_geom_bond_distance
O1 C2 . 1.342(2)
O1 Li2 . 1.937(4)
O1 Li1 . 1.939(4)
O1 Li3 2_566 1.996(4)
O2 C11 . 1.345(3)
O2 Li1 . 1.918(4)
O2 Li3 . 1.930(4)
O2 Li2 2_566 2.058(4)
O3 C20 . 1.348(2)
O3 Li3 . 1.901(4)
O3 Li2 . 1.919(4)
O3 Li1 2_566 2.100(4)
N1 C9 . 1.327(3)
N1 C1 . 1.376(3)
N1 Li2 . 2.023(4)
C1 C6 . 1.416(3)
C1 C2 . 1.428(3)
C2 C3 . 1.365(3)
N2 C18 . 1.313(3)
N2 C10 . 1.368(3)
N2 Li1 . 1.992(4)
N3 C27 . 1.332(3)
N3 C19 . 1.376(3)
N3 Li3 . 2.019(4)
C20 C21 . 1.355(3)
C20 C19 . 1.429(3)
C20 Li1 2_566 2.709(4)
C3 C4 . 1.413(3)
C3 H3 . 0.9300
C6 C7 . 1.404(3)
C6 C5 . 1.412(3)
C10 C15 . 1.401(3)
C10 C11 . 1.431(3)
C11 C12 . 1.359(3)
C19 C24 . 1.412(3)
C8 C7 . 1.337(4)
C8 C9 . 1.395(4)
C8 H8 . 0.9300
C15 C14 . 1.397(4)
C15 C16 . 1.430(4)
C5 C4 . 1.366(4)
C5 H5 . 0.9300
C9 H9 . 0.9300
C4 H4 . 0.9300
C7 H7 . 0.9300
C21 C22 . 1.375(4)
C21 H21 . 0.9300
C12 C13 . 1.410(4)
C12 H12 . 0.9300
C24 C25 . 1.397(4)
C24 C23 . 1.442(4)
C27 C26 . 1.401(4)
C27 H27 . 0.9300
C18 C17 . 1.356(5)
C18 H18 . 0.9300
C16 C17 . 1.330(5)
C16 H16 . 0.9300
C17 H17 . 0.9300
C14 C13 . 1.361(4)
C14 H14 . 0.9300
C26 C25 . 1.331(5)
C26 H26 . 0.9300
C13 H13 . 0.9300
C23 C22 . 1.349(4)
C23 H23 . 0.9300
C25 H25 . 0.9300
C22 H22 . 0.9300
Li1 O3 2_566 2.100(4)
Li1 Li2 2_566 2.690(5)
Li1 C20 2_566 2.709(4)
Li1 Li3 2_566 2.718(5)
Li2 O2 2_566 2.058(4)
Li2 Li1 2_566 2.690(5)
Li2 Li3 2_566 2.749(5)
Li3 O1 2_566 1.996(4)
Li3 Li1 2_566 2.718(5)
Li3 Li2 2_566 2.749(5)

loop_
_geom_torsion_atom_site_label_1
_geom_torsion_atom_site_label_2
_geom_torsion_atom_site_label_3
_geom_torsion_atom_site_label_4
_geom_torsion_site_symmetry_1
_geom_torsion_site_symmetry_4
_geom_torsion
C9 N1 C1 C6 . . 1.9(3)
Li2 N1 C1 C6 . . -178.6(2)
C9 N1 C1 C2 . . -175.9(2)
Li2 N1 C1 C2 . . 3.6(2)
Li2 O1 C2 C3 . . 170.3(2)
Li1 O1 C2 C3 . . -52.0(3)
Li3 O1 C2 C3 2_566 . 66.2(3)
Li2 O1 C2 C1 . . -10.9(3)
Li1 O1 C2 C1 . . 126.8(2)
Li3 O1 C2 C1 2_566 . -115.0(2)
N1 C1 C2 O1 . . 4.8(3)
C6 C1 C2 O1 . . -173.01(18)
N1 C1 C2 C3 . . -176.28(19)
C6 C1 C2 C3 . . 5.9(3)
Li3 O3 C20 C21 . . 170.2(2)
Li2 O3 C20 C21 . . -11.2(4)
Li1 O3 C20 C21 2_566 . 81.2(3)
Li3 O3 C20 C19 . . -7.7(3)
Li2 O3 C20 C19 . . 170.8(2)
Li1 O3 C20 C19 2_566 . -96.7(2)
Li3 O3 C20 Li1 . 2_566 89.01(18)
Li2 O3 C20 Li1 . 2_566 -92.5(3)
O1 C2 C3 C4 . . 175.1(2)
C1 C2 C3 C4 . . -3.7(3)
N1 C1 C6 C7 . . -2.5(3)
C2 C1 C6 C7 . . 175.2(2)
N1 C1 C6 C5 . . 178.0(2)
C2 C1 C6 C5 . . -4.3(3)
C18 N2 C10 C15 . . -0.5(3)
Li1 N2 C10 C15 . . -179.35(19)
C18 N2 C10 C11 . . 179.1(2)
Li1 N2 C10 C11 . . 0.2(2)
Li1 O2 C11 C12 . . -179.4(2)
Li3 O2 C11 C12 . . -25.6(3)
Li2 O2 C11 C12 2_566 . 84.7(3)
Li1 O2 C11 C10 . . 0.6(3)
Li3 O2 C11 C10 . . 154.34(19)
Li2 O2 C11 C10 2_566 . -95.3(2)
N2 C10 C11 O2 . . -0.6(3)
C15 C10 C11 O2 . . 179.00(19)
N2 C10 C11 C12 . . 179.4(2)
C15 C10 C11 C12 . . -1.0(3)
C27 N3 C19 C24 . . 1.7(3)
Li3 N3 C19 C24 . . -166.2(2)
C27 N3 C19 C20 . . -178.4(2)
Li3 N3 C19 C20 . . 13.6(3)
O3 C20 C19 N3 . . -4.9(3)
C21 C20 C19 N3 . . 177.1(2)
Li1 C20 C19 N3 2_566 . -59.9(2)
O3 C20 C19 C24 . . 174.94(19)
C21 C20 C19 C24 . . -3.1(3)
Li1 C20 C19 C24 2_566 . 119.9(2)
N2 C10 C15 C14 . . 179.8(2)
C11 C10 C15 C14 . . 0.2(3)
N2 C10 C15 C16 . . -0.4(3)
C11 C10 C15 C16 . . -179.9(2)
C7 C6 C5 C4 . . -179.0(3)
C1 C6 C5 C4 . . 0.5(4)
C1 N1 C9 C8 . . 0.0(4)
Li2 N1 C9 C8 . . -179.3(2)
C7 C8 C9 N1 . . -1.2(4)
C6 C5 C4 C3 . . 1.7(4)
C2 C3 C4 C5 . . 0.0(4)
C9 C8 C7 C6 . . 0.6(4)
C5 C6 C7 C8 . . -179.3(3)
C1 C6 C7 C8 . . 1.2(4)
O3 C20 C21 C22 . . -175.2(2)
C19 C20 C21 C22 . . 2.8(4)
Li1 C20 C21 C22 2_566 . -124.1(3)
O2 C11 C12 C13 . . -179.2(2)
C10 C11 C12 C13 . . 0.9(4)
N3 C19 C24 C25 . . 0.5(4)
C20 C19 C24 C25 . . -179.3(2)
N3 C19 C24 C23 . . -179.5(2)
C20 C19 C24 C23 . . 0.7(4)
C19 N3 C27 C26 . . -2.0(4)
Li3 N3 C27 C26 . . 160.9(3)
C10 N2 C18 C17 . . 0.2(4)
Li1 N2 C18 C17 . . 178.7(3)
C14 C15 C16 C17 . . -178.6(3)
C10 C15 C16 C17 . . 1.6(4)
C15 C16 C17 C18 . . -1.9(5)
N2 C18 C17 C16 . . 1.0(5)
C10 C15 C14 C13 . . 0.8(4)
C16 C15 C14 C13 . . -179.0(3)
N3 C27 C26 C25 . . -0.1(5)
C15 C14 C13 C12 . . -1.0(5)
C11 C12 C13 C14 . . 0.1(5)
C25 C24 C23 C22 . . -177.8(3)
C19 C24 C23 C22 . . 2.1(4)
C27 C26 C25 C24 . . 2.5(5)
C19 C24 C25 C26 . . -2.7(5)
C23 C24 C25 C26 . . 177.3(3)
C24 C23 C22 C21 . . -2.6(5)
C20 C21 C22 C23 . . 0.1(5)
C11 O2 Li1 O1 . . 148.8(2)
Li3 O2 Li1 O1 . . -7.2(3)
Li2 O2 Li1 O1 2_566 . -91.3(2)
C11 O2 Li1 N2 . . -0.36(19)
Li3 O2 Li1 N2 . . -156.42(16)
Li2 O2 Li1 N2 2_566 . 119.58(16)
C11 O2 Li1 O3 . 2_566 -116.23(17)
Li3 O2 Li1 O3 . 2_566 87.71(19)
Li2 O2 Li1 O3 2_566 2_566 3.70(15)
C11 O2 Li1 Li2 . 2_566 -119.94(18)
Li3 O2 Li1 Li2 . 2_566 84.00(19)
C11 O2 Li1 C20 . 2_566 -92.3(2)
Li3 O2 Li1 C20 . 2_566 111.63(19)
Li2 O2 Li1 C20 2_566 2_566 27.63(17)
C11 O2 Li1 Li3 . 2_566 -157.18(17)
Li3 O2 Li1 Li3 . 2_566 46.8(3)
Li2 O2 Li1 Li3 2_566 2_566 -37.24(19)
C2 O1 Li1 O2 . . -133.0(2)
Li2 O1 Li1 O2 . . 4.9(3)
Li3 O1 Li1 O2 2_566 . 92.5(2)
C2 O1 Li1 N2 . . -1.1(4)
Li2 O1 Li1 N2 . . 136.8(3)
Li3 O1 Li1 N2 2_566 . -135.6(3)
C2 O1 Li1 O3 . 2_566 130.32(18)
Li2 O1 Li1 O3 . 2_566 -91.78(17)
Li3 O1 Li1 O3 2_566 2_566 -4.17(15)
C2 O1 Li1 Li2 . 2_566 171.12(17)
Li2 O1 Li1 Li2 . 2_566 -51.0(3)
Li3 O1 Li1 Li2 2_566 2_566 36.63(19)
C2 O1 Li1 C20 . 2_566 101.8(2)
Li2 O1 Li1 C20 . 2_566 -120.32(16)
Li3 O1 Li1 C20 2_566 2_566 -32.72(14)
C2 O1 Li1 Li3 . 2_566 134.5(2)
Li2 O1 Li1 Li3 . 2_566 -87.61(17)
C18 N2 Li1 O2 . . -178.5(2)
C10 N2 Li1 O2 . . 0.07(19)
C18 N2 Li1 O1 . . 38.8(4)
C10 N2 Li1 O1 . . -142.7(3)
C18 N2 Li1 O3 . 2_566 -84.7(3)
C10 N2 Li1 O3 . 2_566 93.8(2)
C18 N2 Li1 Li2 . 2_566 -133.6(3)
C10 N2 Li1 Li2 . 2_566 44.9(2)
C18 N2 Li1 C20 . 2_566 -66.1(3)
C10 N2 Li1 C20 . 2_566 112.52(16)
C18 N2 Li1 Li3 . 2_566 -41.8(5)
C10 N2 Li1 Li3 . 2_566 136.8(4)
C20 O3 Li2 O1 . . -168.1(2)
Li3 O3 Li2 O1 . . 10.4(3)
Li1 O3 Li2 O1 2_566 . 92.1(3)
C20 O3 Li2 N1 . . -56.0(4)
Li3 O3 Li2 N1 . . 122.5(2)
Li1 O3 Li2 N1 2_566 . -155.8(2)
C20 O3 Li2 O2 . 2_566 96.1(2)
Li3 O3 Li2 O2 . 2_566 -85.4(2)
Li1 O3 Li2 O2 2_566 2_566 -3.72(15)
C20 O3 Li2 Li1 . 2_566 99.9(2)
Li3 O3 Li2 Li1 . 2_566 -81.70(19)
C20 O3 Li2 Li3 . 2_566 137.5(2)
Li3 O3 Li2 Li3 . 2_566 -44.1(3)
Li1 O3 Li2 Li3 2_566 2_566 37.6(2)
C2 O1 Li2 O3 . . 138.3(2)
Li1 O1 Li2 O3 . . -6.7(3)
Li3 O1 Li2 O3 2_566 . -93.3(3)
C2 O1 Li2 N1 . . 10.02(19)
Li1 O1 Li2 N1 . . -134.98(16)
Li3 O1 Li2 N1 2_566 . 138.35(15)
C2 O1 Li2 O2 . 2_566 -123.33(16)
Li1 O1 Li2 O2 . 2_566 91.68(17)
Li3 O1 Li2 O2 2_566 2_566 5.00(15)
C2 O1 Li2 Li1 . 2_566 -163.45(18)
Li1 O1 Li2 Li1 . 2_566 51.6(3)
Li3 O1 Li2 Li1 2_566 2_566 -35.1(2)
C2 O1 Li2 Li3 . 2_566 -128.33(18)
Li1 O1 Li2 Li3 . 2_566 86.68(18)
C9 N1 Li2 O3 . . 39.2(4)
C1 N1 Li2 O3 . . -140.1(2)
C9 N1 Li2 O1 . . 172.0(2)
C1 N1 Li2 O1 . . -7.39(18)
C9 N1 Li2 O2 . 2_566 -101.1(3)
C1 N1 Li2 O2 . 2_566 79.5(3)
C9 N1 Li2 Li1 . 2_566 -25.2(7)
C1 N1 Li2 Li1 . 2_566 155.5(5)
C9 N1 Li2 Li3 . 2_566 -154.5(2)
C1 N1 Li2 Li3 . 2_566 26.1(3)
C20 O3 Li3 O2 . . 167.2(2)
Li2 O3 Li3 O2 . . -11.6(3)
Li1 O3 Li3 O2 2_566 . -92.3(2)
C20 O3 Li3 O1 . 2_566 -96.12(17)
Li2 O3 Li3 O1 . 2_566 85.1(2)
Li1 O3 Li3 O1 2_566 2_566 4.28(15)
C20 O3 Li3 N3 . . 12.15(19)
Li2 O3 Li3 N3 . . -166.67(17)
Li1 O3 Li3 N3 2_566 . 112.55(15)
C20 O3 Li3 Li1 . 2_566 -100.41(17)
Li2 O3 Li3 Li1 . 2_566 80.78(19)
C20 O3 Li3 Li2 . 2_566 -139.46(17)
Li2 O3 Li3 Li2 . 2_566 41.7(3)
Li1 O3 Li3 Li2 2_566 2_566 -39.06(18)
C11 O2 Li3 O3 . . -141.4(2)
Li1 O2 Li3 O3 . . 10.4(3)
Li2 O2 Li3 O3 2_566 . 93.2(2)
C11 O2 Li3 O1 . 2_566 120.39(19)
Li1 O2 Li3 O1 . 2_566 -87.8(2)
Li2 O2 Li3 O1 2_566 2_566 -5.03(15)
C11 O2 Li3 N3 . . -6.9(5)
Li1 O2 Li3 N3 . . 144.9(3)
Li2 O2 Li3 N3 2_566 . -132.3(4)
C11 O2 Li3 Li1 . 2_566 163.58(18)
Li1 O2 Li3 Li1 . 2_566 -44.6(3)
Li2 O2 Li3 Li1 2_566 2_566 38.16(18)
C11 O2 Li3 Li2 . 2_566 125.4(2)
Li1 O2 Li3 Li2 . 2_566 -82.80(19)
C27 N3 Li3 O3 . . -178.5(3)
C19 N3 Li3 O3 . . -14.12(19)
C27 N3 Li3 O2 . . 39.8(5)
C19 N3 Li3 O2 . . -155.8(3)
C27 N3 Li3 O1 . 2_566 -83.3(3)
C19 N3 Li3 O1 . 2_566 81.1(2)
C27 N3 Li3 Li1 . 2_566 -130.9(3)
C19 N3 Li3 Li1 . 2_566 33.5(2)
C27 N3 Li3 Li2 . 2_566 -51.7(5)
C19 N3 Li3 Li2 . 2_566 112.7(4)
